data_7203320
loop_
_publ_author_name
'Huang, Xiao-Chun'
'Li, Dan'
'Chen, Xiao-Ming'

_publ_section_title
;
 Solvent-induced supramolecular isomerism in silver(i)
 2-methylimidazolate
;
_journal_issue 4
_journal_name_full CrystEngComm
_journal_page_first 351
_journal_paper_doi 10.1039/b602465c
_journal_volume 8
_journal_year 2006
_chemical_formula_moiety 'Ag4 (C4N2H5)4 (C8H10)'
_chemical_formula_sum 'C24 H30 Ag4 N8'
_chemical_formula_weight 862.04
_chemical_name_systematic
;
?
;
_space_group_IT_number 14
_symmetry_cell_setting monoclinic
_symmetry_space_group_name_Hall '-P 2ybc'
_symmetry_space_group_name_H-M 'P 1 21/c 1'
_atom_sites_solution_hydrogens geom
_atom_sites_solution_primary direct
_atom_sites_solution_secondary difmap
_audit_creation_method SHELXL-97
_cell_angle_alpha 90.00
_cell_angle_beta 101.835(3)
_cell_angle_gamma 90.00
_cell_formula_units_Z 4
_cell_length_a 12.6836(16)
_cell_length_b 19.726(2)
_cell_length_c 11.1137(13)
_cell_measurement_temperature 123(2)
_cell_volume 2721.5(5)
_computing_cell_refinement 'SAINT-PLUS, Ver. 6.0, 1997'
_computing_data_collection 'SMART, 1998.'
_computing_data_reduction 'SAINT-PLUS, Ver. 6.0, 1997'
_computing_molecular_graphics 'XP, Ver. 6.10, Bruker AXS Inc., 2000.'
_computing_publication_material 'SHELXTL-Bruker AXS Inc., 1998.'
_computing_structure_refinement 'SHELXL-97 (Sheldrick, 1997)'
_computing_structure_solution 'SHELXS-97 (Sheldrick, 1990)'
_diffrn_ambient_temperature 123(2)
_diffrn_measured_fraction_theta_full 0.940
_diffrn_measured_fraction_theta_max 0.940
_diffrn_measurement_device_type 'Bruker Apex CCD'
_diffrn_measurement_method '\w scan'
_diffrn_radiation_monochromator graphite
_diffrn_radiation_source 'fine-focus sealed tube'
_diffrn_radiation_type MoK\a
_diffrn_radiation_wavelength 0.71073
_diffrn_reflns_av_R_equivalents 0.0307
_diffrn_reflns_av_sigmaI/netI 0.0358
_diffrn_reflns_limit_h_max 16
_diffrn_reflns_limit_h_min -16
_diffrn_reflns_limit_k_max 26
_diffrn_reflns_limit_k_min -26
_diffrn_reflns_limit_l_max 14
_diffrn_reflns_limit_l_min -14
_diffrn_reflns_number 20366
_diffrn_reflns_theta_full 28.28
_diffrn_reflns_theta_max 28.28
_diffrn_reflns_theta_min 1.64
_exptl_absorpt_coefficient_mu 2.865
_exptl_absorpt_correction_T_max 0.5981
_exptl_absorpt_correction_T_min 0.4803
_exptl_absorpt_correction_type multi-scan
_exptl_absorpt_process_details 'SADABS (Bruker, 2002)'
_exptl_crystal_colour colorless
_exptl_crystal_density_diffrn 2.104
_exptl_crystal_density_method 'not measured'
_exptl_crystal_description plate
_exptl_crystal_F_000 1672
_exptl_crystal_size_max 0.30
_exptl_crystal_size_mid 0.20
_exptl_crystal_size_min 0.20
_refine_diff_density_max 1.658
_refine_diff_density_min -0.570
_refine_diff_density_rms 0.138
_refine_ls_extinction_method none
_refine_ls_goodness_of_fit_ref 1.047
_refine_ls_hydrogen_treatment constr
_refine_ls_matrix_type full
_refine_ls_number_parameters 391
_refine_ls_number_reflns 6344
_refine_ls_number_restraints 38
_refine_ls_restrained_S_all 1.047
_refine_ls_R_factor_all 0.0507
_refine_ls_R_factor_gt 0.0423
_refine_ls_shift/su_max 0.001
_refine_ls_shift/su_mean 0.000
_refine_ls_structure_factor_coef Fsqd
_refine_ls_weighting_details 'calc w=1/[\s^2^(Fo^2^)+(0.0552P)^2^+7.1509P] where P=(Fo^2^+2Fc^2^)/3'
_refine_ls_weighting_scheme calc
_refine_ls_wR_factor_gt 0.1048
_refine_ls_wR_factor_ref 0.1094
_reflns_number_gt 5588
_reflns_number_total 6344
_reflns_threshold_expression >2sigma(I)
_cod_data_source_file b602465c.txt
_cod_data_source_block compound_1b
_cod_depositor_comments
;
The following automatic conversions were performed:
'_symmetry_cell_setting' value 'Monoclinic' changed to 'monoclinic'
according to '/home/saulius/struct/CIF-dictionaries/cif_core.dic'
dictionary named 'cif_core.dic' version 2.4.1 from
2010-06-29.

'_exptl_absorpt_correction_type' value 'Multi-scan' changed
to 'multi-scan' according to
'/home/saulius/struct/CIF-dictionaries/cif_core.dic' dictionary named
'cif_core.dic' version 2.4.1 from 2010-06-29.

Automatic conversion script
Id: cif_fix_enum 1527 2010-12-29 10:47:43Z saulius 
;
_cod_original_cell_volume 2721.6(6)
_cod_original_sg_symbol_H-M P2(1)/c
_cod_database_code 7203320

loop_
_symmetry_equiv_pos_as_xyz
'x, y, z'
'-x, y+1/2, -z+1/2'
'-x, -y, -z'
'x, -y-1/2, z-1/2'

loop_
_atom_site_label
_atom_site_type_symbol
_atom_site_fract_x
_atom_site_fract_y
_atom_site_fract_z
_atom_site_U_iso_or_equiv
_atom_site_adp_type
_atom_site_occupancy
_atom_site_symmetry_multiplicity
_atom_site_calc_flag
_atom_site_refinement_flags
_atom_site_disorder_assembly
_atom_site_disorder_group
Ag1 Ag -0.65442(3) -0.047602(19) 1.35770(3) 0.02746(11) Uani 1 1 d . . .
Ag2 Ag -0.24512(3) -0.167053(19) 1.23485(3) 0.02873(11) Uani 1 1 d . . .
Ag3 Ag 0.15996(3) -0.029882(19) 1.14110(3) 0.02676(11) Uani 1 1 d . . .
Ag4 Ag 0.23582(4) 0.26511(2) 1.01413(4) 0.03772(13) Uani 1 1 d . . .
N1 N -0.5529(3) -0.1189(2) 1.3053(4) 0.0275(9) Uani 1 1 d . . .
N2 N -0.4043(3) -0.1637(2) 1.2597(4) 0.0263(9) Uani 1 1 d . . .
N3 N -0.0854(3) -0.1587(2) 1.2150(4) 0.0292(9) Uani 1 1 d . . .
N4 N 0.0625(3) -0.1082(2) 1.1768(4) 0.0287(9) Uani 1 1 d . . .
N5 N 0.2409(3) 0.0554(2) 1.0956(4) 0.0280(9) Uani 1 1 d . . .
N6 N 0.2689(4) 0.1640(2) 1.0609(4) 0.0357(10) Uani 1 1 d . . .
N7 N 0.2109(4) 0.3670(2) 0.9642(4) 0.0319(10) Uani 1 1 d . . .
N8 N 0.2555(3) 0.4708(2) 0.9153(4) 0.0286(9) Uani 1 1 d . . .
C1 C -0.4562(4) -0.1065(2) 1.2794(4) 0.0265(10) Uani 1 1 d . . .
C2 C -0.5635(4) -0.1887(3) 1.3020(5) 0.0328(11) Uani 1 1 d . . .
H2 H -0.6241 -0.2135 1.3163 0.039 Uiso 1 1 calc R . .
C3 C -0.4730(4) -0.2159(3) 1.2751(5) 0.0323(11) Uani 1 1 d . . .
H3 H -0.4591 -0.2629 1.2680 0.039 Uiso 1 1 calc R . .
C4 C -0.4088(5) -0.0374(3) 1.2736(5) 0.0345(12) Uani 1 1 d . . .
H4A H -0.4598 -0.0032 1.2905 0.052 Uiso 1 1 calc R . .
H4B H -0.3941 -0.0299 1.1914 0.052 Uiso 1 1 calc R . .
H4C H -0.3415 -0.0340 1.3350 0.052 Uiso 1 1 calc R . .
C5 C -0.0367(4) -0.0998(3) 1.2015(5) 0.0312(11) Uani 1 1 d . . .
C6 C -0.0132(4) -0.2082(3) 1.1963(5) 0.0363(12) Uani 1 1 d . . .
H6 H -0.0245 -0.2557 1.1995 0.044 Uiso 1 1 calc R . .
C7 C 0.0763(4) -0.1778(3) 1.1725(5) 0.0339(12) Uani 1 1 d . . .
H7 H 0.1379 -0.2004 1.1557 0.041 Uiso 1 1 calc R . .
C8 C -0.0860(4) -0.0319(3) 1.2112(5) 0.0340(12) Uani 1 1 d . . .
H8A H -0.1577 -0.0376 1.2299 0.051 Uiso 1 1 calc R . .
H8B H -0.0923 -0.0076 1.1332 0.051 Uiso 1 1 calc R . .
H8C H -0.0405 -0.0058 1.2771 0.051 Uiso 1 1 calc R . .
C9 C 0.2027(4) 0.1181(3) 1.0948(4) 0.0289(11) Uani 1 1 d . . .
C10 C 0.3378(5) 0.0606(3) 1.0594(5) 0.0390(13) Uani 1 1 d . . .
H10 H 0.3845 0.0241 1.0507 0.047 Uiso 1 1 calc R . .
C11 C 0.3553(5) 0.1273(3) 1.0381(5) 0.0368(13) Uani 1 1 d . . .
H11 H 0.4164 0.1454 1.0121 0.044 Uiso 1 1 calc R . .
C12 C 0.0978(4) 0.1356(3) 1.1287(5) 0.0357(12) Uani 1 1 d . . .
H12A H 0.0635 0.0942 1.1508 0.053 Uiso 1 1 calc R . .
H12B H 0.0504 0.1574 1.0587 0.053 Uiso 1 1 calc R . .
H12C H 0.1107 0.1668 1.1990 0.053 Uiso 1 1 calc R . .
C13 C 0.2826(4) 0.4046(2) 0.9219(4) 0.0263(10) Uani 1 1 d . . .
C14 C 0.1602(4) 0.4746(3) 0.9556(5) 0.0354(12) Uani 1 1 d . . .
H14 H 0.1199 0.5146 0.9615 0.042 Uiso 1 1 calc R . .
C15 C 0.1337(4) 0.4105(3) 0.9855(5) 0.0362(12) Uani 1 1 d . . .
H15 H 0.0716 0.3984 1.0162 0.043 Uiso 1 1 calc R . .
C16 C 0.3828(4) 0.3778(3) 0.8882(5) 0.0367(12) Uani 1 1 d . . .
H16A H 0.3861 0.3285 0.8998 0.055 Uiso 1 1 calc R . .
H16B H 0.4458 0.3988 0.9407 0.055 Uiso 1 1 calc R . .
H16C H 0.3822 0.3885 0.8020 0.055 Uiso 1 1 calc R . .
C17 C -0.7864(7) -0.3450(4) 1.1084(7) 0.037(2) Uani 0.50 1 d PD A 1
C18 C -0.8541(8) -0.3495(5) 1.1935(10) 0.111(12) Uani 0.50 1 d PD A 1
H18 H -0.9299 -0.3452 1.1664 0.134 Uiso 0.50 1 calc PR A 1
C19 C -0.8107(6) -0.3600(5) 1.3167(8) 0.032(2) Uani 0.50 1 d PD A 1
H19 H -0.8569 -0.3626 1.3739 0.038 Uiso 0.50 1 calc PR A 1
C20 C -0.6994(7) -0.3670(5) 1.3579(7) 0.039(3) Uani 0.50 1 d PD A 1
C21 C -0.6329(7) -0.3622(7) 1.2749(9) 0.051(4) Uani 0.50 1 d PD A 1
H21 H -0.5571 -0.3659 1.3023 0.061 Uiso 0.50 1 calc PR A 1
C22 C -0.6766(8) -0.3518(9) 1.1509(10) 0.053(5) Uani 0.50 1 d PD A 1
H22 H -0.6299 -0.3493 1.0941 0.063 Uiso 0.50 1 calc PR A 1
C23 C -0.8348(11) -0.3321(7) 0.9744(10) 0.053(4) Uani 0.50 1 d PD A 1
H23A H -0.7773 -0.3302 0.9276 0.080 Uiso 0.50 1 calc PR A 1
H23B H -0.8738 -0.2890 0.9661 0.080 Uiso 0.50 1 calc PR A 1
H23C H -0.8847 -0.3689 0.9426 0.080 Uiso 0.50 1 calc PR A 1
C24 C -0.6419(14) -0.3769(7) 1.4889(11) 0.052(4) Uani 0.50 1 d PD A 1
H24A H -0.5641 -0.3793 1.4928 0.078 Uiso 0.50 1 calc PR A 1
H24B H -0.6663 -0.4191 1.5207 0.078 Uiso 0.50 1 calc PR A 1
H24C H -0.6577 -0.3387 1.5388 0.078 Uiso 0.50 1 calc PR A 1
C17' C -0.7493(9) -0.3658(5) 1.2460(8) 0.059(4) Uani 0.50 1 d PD B 2
C18' C -0.8514(7) -0.3563(5) 1.1739(10) 0.033(3) Uani 0.50 1 d PD B 2
H18' H -0.9136 -0.3641 1.2072 0.040 Uiso 0.50 1 calc PR B 2
C19' C -0.8617(8) -0.3353(6) 1.0517(11) 0.078(6) Uani 0.50 1 d PD B 2
H19' H -0.9312 -0.3289 1.0016 0.093 Uiso 0.50 1 calc PR B 2
C20' C -0.7709(9) -0.3237(6) 1.0036(9) 0.052(3) Uani 0.50 1 d PD B 2
H20' H -0.7781 -0.3094 0.9207 0.063 Uiso 0.50 1 calc PR B 2
C21' C -0.6689(7) -0.3331(7) 1.0773(11) 0.054(4) Uani 0.50 1 d PD B 2
H21' H -0.6064 -0.3247 1.0450 0.065 Uiso 0.50 1 calc PR B 2
C22' C -0.6589(8) -0.3548(10) 1.1983(13) 0.096(10) Uani 0.50 1 d PD B 2
H22' H -0.5894 -0.3619 1.2481 0.115 Uiso 0.50 1 calc PR B 2
C23' C -0.751(2) -0.3873(9) 1.3745(11) 0.123(9) Uiso 0.50 1 d PD B 2
H23F H -0.7142 -0.4300 1.3882 0.148 Uiso 0.25 1 d PR B 2
H23G H -0.8246 -0.3952 1.3787 0.148 Uiso 0.25 1 d PR B 2
H23D H -0.7466 -0.4358 1.3781 0.148 Uiso 0.25 1 d PR B 2
H23E H -0.8189 -0.3744 1.3925 0.148 Uiso 0.25 1 d PR B 2
C24' C -0.668(3) -0.3592(19) 1.480(3) 0.043(9) Uiso 0.25 1 d PD B 2
H24D H -0.6764 -0.3760 1.5582 0.064 Uiso 0.25 1 d PR B 2
H24E H -0.5994 -0.3728 1.4644 0.064 Uiso 0.25 1 d PR B 2
H24F H -0.6727 -0.3106 1.4790 0.064 Uiso 0.25 1 d PR B 2
C25' C -0.707(3) -0.3417(15) 1.481(2) 0.062(9) Uiso 0.25 1 d PD B 2
H25A H -0.7143 -0.3623 1.5575 0.093 Uiso 0.25 1 d PR B 2
H25B H -0.6322 -0.3344 1.4816 0.093 Uiso 0.25 1 d PR B 2
H25C H -0.7444 -0.2990 1.4719 0.093 Uiso 0.25 1 d PR B 2

loop_
_atom_site_aniso_label
_atom_site_aniso_U_11
_atom_site_aniso_U_22
_atom_site_aniso_U_33
_atom_site_aniso_U_23
_atom_site_aniso_U_13
_atom_site_aniso_U_12
Ag1 0.0318(2) 0.02419(19) 0.0262(2) -0.00314(14) 0.00545(15) 0.00489(15)
Ag2 0.0278(2) 0.0270(2) 0.0319(2) -0.00089(15) 0.00755(16) -0.00129(15)
Ag3 0.0302(2) 0.02404(19) 0.0264(2) 0.00066(14) 0.00671(15) -0.00338(15)
Ag4 0.0520(3) 0.0283(2) 0.0303(2) 0.00737(16) 0.00245(18) -0.01257(18)
N1 0.032(2) 0.024(2) 0.026(2) -0.0017(16) 0.0052(17) 0.0037(17)
N2 0.029(2) 0.0214(19) 0.028(2) 0.0019(16) 0.0044(17) 0.0009(16)
N3 0.031(2) 0.024(2) 0.033(2) -0.0015(17) 0.0059(18) -0.0022(17)
N4 0.031(2) 0.023(2) 0.032(2) -0.0019(17) 0.0055(18) -0.0002(17)
N5 0.032(2) 0.029(2) 0.023(2) 0.0018(17) 0.0057(17) -0.0013(18)
N6 0.048(3) 0.030(2) 0.028(2) 0.0069(18) 0.006(2) -0.012(2)
N7 0.038(2) 0.024(2) 0.031(2) 0.0042(17) 0.0023(19) -0.0081(19)
N8 0.034(2) 0.026(2) 0.027(2) 0.0041(17) 0.0067(18) -0.0028(18)
C1 0.031(3) 0.023(2) 0.023(2) 0.0004(18) 0.001(2) 0.003(2)
C2 0.036(3) 0.025(2) 0.039(3) -0.003(2) 0.011(2) -0.003(2)
C3 0.034(3) 0.026(2) 0.039(3) 0.001(2) 0.010(2) 0.002(2)
C4 0.043(3) 0.027(3) 0.035(3) -0.001(2) 0.010(2) -0.001(2)
C5 0.034(3) 0.032(3) 0.026(3) 0.003(2) 0.003(2) -0.001(2)
C6 0.040(3) 0.027(3) 0.043(3) -0.001(2) 0.010(2) 0.002(2)
C7 0.035(3) 0.029(3) 0.040(3) -0.003(2) 0.012(2) 0.000(2)
C8 0.033(3) 0.033(3) 0.037(3) 0.000(2) 0.009(2) 0.002(2)
C9 0.038(3) 0.028(3) 0.020(2) -0.0003(19) 0.004(2) -0.007(2)
C10 0.039(3) 0.049(3) 0.031(3) -0.002(2) 0.014(2) -0.006(3)
C11 0.041(3) 0.043(3) 0.027(3) 0.004(2) 0.011(2) -0.013(3)
C12 0.042(3) 0.028(3) 0.037(3) 0.003(2) 0.009(2) 0.003(2)
C13 0.031(3) 0.030(3) 0.018(2) 0.0013(18) 0.0037(19) -0.005(2)
C14 0.029(3) 0.038(3) 0.040(3) 0.003(2) 0.007(2) 0.003(2)
C15 0.028(3) 0.046(3) 0.032(3) 0.011(2) 0.002(2) -0.005(2)
C16 0.040(3) 0.031(3) 0.040(3) 0.001(2) 0.010(2) 0.005(2)
C17 0.042(7) 0.027(5) 0.044(7) -0.005(5) 0.016(5) -0.003(5)
C18 0.17(3) 0.060(16) 0.15(2) 0.001(16) 0.12(2) 0.028(16)
C19 0.027(5) 0.033(5) 0.036(6) -0.002(5) 0.008(5) -0.002(4)
C20 0.046(7) 0.033(6) 0.036(6) -0.006(5) 0.003(5) -0.005(5)
C21 0.047(8) 0.021(6) 0.089(12) -0.012(8) 0.027(8) -0.011(6)
C22 0.038(9) 0.046(11) 0.084(12) 0.000(9) 0.035(8) 0.006(8)
C23 0.023(7) 0.071(10) 0.062(9) 0.001(8) -0.002(6) -0.011(7)
C24 0.053(10) 0.037(8) 0.059(10) -0.001(7) -0.004(7) -0.004(8)
C17' 0.105(14) 0.023(6) 0.048(8) -0.002(5) 0.014(9) -0.017(7)
C18' 0.020(6) 0.030(7) 0.048(8) 0.003(6) 0.001(5) -0.007(5)
C19' 0.061(11) 0.049(9) 0.133(18) 0.008(10) 0.043(12) -0.002(8)
C20' 0.049(9) 0.055(9) 0.058(9) 0.000(7) 0.021(7) -0.007(7)
C21' 0.033(7) 0.071(10) 0.057(9) -0.012(8) 0.007(6) -0.003(6)
C22' 0.084(18) 0.034(13) 0.18(3) -0.014(18) 0.051(19) -0.027(12)

loop_
_atom_type_symbol
_atom_type_description
_atom_type_scat_dispersion_real
_atom_type_scat_dispersion_imag
_atom_type_scat_source
C C 0.0033 0.0016 'International Tables Vol C Tables 4.2.6.8 and 6.1.1.4'
H H 0.0000 0.0000 'International Tables Vol C Tables 4.2.6.8 and 6.1.1.4'
N N 0.0061 0.0033 'International Tables Vol C Tables 4.2.6.8 and 6.1.1.4'
Ag Ag -0.8971 1.1015 'International Tables Vol C Tables 4.2.6.8 and 6.1.1.4'

loop_
_geom_angle_atom_site_label_1
_geom_angle_atom_site_label_2
_geom_angle_atom_site_label_3
_geom_angle
_geom_angle_site_symmetry_1
_geom_angle_site_symmetry_3
_geom_angle_publ_flag
N1 Ag1 N8 175.02(17) . 4_466 ?
N1 Ag1 Ag3 106.41(12) . 1_455 ?
N8 Ag1 Ag3 76.89(12) 4_466 1_455 ?
N3 Ag2 N2 173.52(16) . . ?
N3 Ag2 Ag4 105.82(12) . 2_547 ?
N2 Ag2 Ag4 75.69(11) . 2_547 ?
N4 Ag3 N5 172.97(17) . . ?
N4 Ag3 Ag1 99.18(12) . 1_655 ?
N5 Ag3 Ag1 86.83(12) . 1_655 ?
N6 Ag4 N7 176.79(18) . . ?
N6 Ag4 Ag2 102.82(12) . 2_557 ?
N7 Ag4 Ag2 78.37(12) . 2_557 ?
C1 N1 C2 105.4(4) . . ?
C1 N1 Ag1 125.9(3) . . ?
C2 N1 Ag1 128.4(3) . . ?
C1 N2 C3 105.2(4) . . ?
C1 N2 Ag2 124.3(3) . . ?
C3 N2 Ag2 130.0(3) . . ?
C5 N3 C6 105.1(4) . . ?
C5 N3 Ag2 124.1(3) . . ?
C6 N3 Ag2 130.3(3) . . ?
C5 N4 C7 105.0(4) . . ?
C5 N4 Ag3 124.4(3) . . ?
C7 N4 Ag3 130.4(3) . . ?
C9 N5 C10 106.0(4) . . ?
C9 N5 Ag3 123.7(3) . . ?
C10 N5 Ag3 130.3(4) . . ?
C9 N6 C11 105.3(4) . . ?
C9 N6 Ag4 127.7(4) . . ?
C11 N6 Ag4 125.7(3) . . ?
C13 N7 C15 106.1(4) . . ?
C13 N7 Ag4 123.5(4) . . ?
C15 N7 Ag4 129.5(3) . . ?
C13 N8 C14 105.4(4) . . ?
C13 N8 Ag1 125.0(3) . 4_665 ?
C14 N8 Ag1 129.6(4) . 4_665 ?
N1 C1 N2 112.4(4) . . ?
N1 C1 C4 124.8(4) . . ?
N2 C1 C4 122.8(4) . . ?
C3 C2 N1 108.5(5) . . ?
C2 C3 N2 108.5(5) . . ?
N3 C5 N4 112.7(4) . . ?
N3 C5 C8 124.1(5) . . ?
N4 C5 C8 123.2(5) . . ?
C7 C6 N3 109.0(5) . . ?
C6 C7 N4 108.2(5) . . ?
N5 C9 N6 112.5(5) . . ?
N5 C9 C12 123.8(4) . . ?
N6 C9 C12 123.8(5) . . ?
C11 C10 N5 108.1(5) . . ?
C10 C11 N6 108.1(5) . . ?
N7 C13 N8 112.0(4) . . ?
N7 C13 C16 124.7(5) . . ?
N8 C13 C16 123.3(4) . . ?
C15 C14 N8 107.8(5) . . ?
N7 C15 C14 108.7(5) . . ?
C22 C17 C18 118.5(6) . . ?
C22 C17 C23 122.0(9) . . ?
C18 C17 C23 119.5(10) . . ?
C19 C18 C17 120.1(7) . . ?
C18 C19 C20 120.6(6) . . ?
C21 C20 C19 119.4(6) . . ?
C21 C20 C24 114.6(10) . . ?
C19 C20 C24 125.9(10) . . ?
C20 C21 C22 120.0(7) . . ?
C17 C22 C21 121.4(7) . . ?
C22' C17' C18' 120.6(7) . . ?
C22' C17' C23' 126.1(13) . . ?
C18' C17' C23' 113.3(13) . . ?
C17' C18' C19' 119.3(6) . . ?
C20' C19' C18' 120.2(7) . . ?
C19' C20' C21' 119.8(7) . . ?
C22' C21' C20' 119.9(7) . . ?
C17' C22' C21' 120.2(7) . . ?
C17' C23' C25' 120.7(17) . . ?
C17' C23' C24' 120(2) . . ?
C25' C23' C24' 23.2(17) . . ?
C25' C24' C23' 78.0(16) . . ?
C24' C25' C23' 78.7(16) . . ?

loop_
_geom_bond_atom_site_label_1
_geom_bond_atom_site_label_2
_geom_bond_distance
_geom_bond_site_symmetry_2
_geom_bond_publ_flag
Ag1 N1 2.070(4) . ?
Ag1 N8 2.075(4) 4_466 ?
Ag1 Ag3 3.0224(6) 1_455 ?
Ag2 N3 2.089(4) . ?
Ag2 N2 2.094(4) . ?
Ag2 Ag4 3.0744(6) 2_547 ?
Ag3 N4 2.067(4) . ?
Ag3 N5 2.086(4) . ?
Ag3 Ag1 3.0224(6) 1_655 ?
Ag4 N6 2.082(4) . ?
Ag4 N7 2.091(4) . ?
Ag4 Ag2 3.0744(6) 2_557 ?
N1 C1 1.339(6) . ?
N1 C2 1.383(6) . ?
N2 C1 1.347(6) . ?
N2 C3 1.381(6) . ?
N3 C5 1.340(6) . ?
N3 C6 1.382(7) . ?
N4 C5 1.351(6) . ?
N4 C7 1.387(6) . ?
N5 C9 1.329(7) . ?
N5 C10 1.373(7) . ?
N6 C9 1.341(6) . ?
N6 C11 1.380(7) . ?
N7 C13 1.331(6) . ?
N7 C15 1.360(7) . ?
N8 C13 1.350(6) . ?
N8 C14 1.375(7) . ?
N8 Ag1 2.075(4) 4_665 ?
C1 C4 1.495(7) . ?
C2 C3 1.355(7) . ?
C5 C8 1.492(7) . ?
C6 C7 1.357(7) . ?
C9 C12 1.496(7) . ?
C10 C11 1.364(8) . ?
C13 C16 1.493(7) . ?
C14 C15 1.367(8) . ?
C17 C22 1.382(8) . ?
C17 C18 1.405(8) . ?
C17 C23 1.512(9) . ?
C18 C19 1.383(8) . ?
C19 C20 1.399(8) . ?
C20 C21 1.375(8) . ?
C20 C24 1.502(9) . ?
C21 C22 1.391(8) . ?
C17' C22' 1.375(8) . ?
C17' C18' 1.389(8) . ?
C17' C23' 1.493(10) . ?
C18' C19' 1.401(8) . ?
C19' C20' 1.384(8) . ?
C20' C21' 1.394(8) . ?
C21' C22' 1.392(8) . ?
C23' C25' 1.501(10) . ?
C23' C24' 1.505(10) . ?
C24' C25' 0.61(4) . ?
